data_7029019
loop_
_publ_author_name
'Becker, Julia'
'Gessner, Viktoria H.'

_publ_section_title
;
 On the structure and ambiphilicity of a sulfonyl substituted \a-chloro
 lithium base.
;
_journal_issue 11
_journal_name_full 'Dalton transactions (Cambridge, England : 2003)'
_journal_page_first 4320
_journal_page_last 4325
_journal_paper_doi 10.1039/c3dt52800f
_journal_volume 43
_journal_year 2014
_chemical_formula_sum 'C19 H16 Cl O2 P S2'
_chemical_formula_weight 406.86
_chemical_name_systematic
;
 ?
;
_space_group_IT_number 14
_symmetry_cell_setting monoclinic
_symmetry_space_group_name_Hall '-P 2ybc'
_symmetry_space_group_name_H-M 'P 1 21/c 1'
_atom_sites_solution_hydrogens geom
_atom_sites_solution_primary direct
_atom_sites_solution_secondary difmap
_audit_creation_date 2013-08-28T16:19:30-00:00
_audit_creation_method 'WinGX routine CIF_UPDATE'
_cell_angle_alpha 90
_cell_angle_beta 98.829(2)
_cell_angle_gamma 90
_cell_formula_units_Z 8
_cell_length_a 14.6305(10)
_cell_length_b 24.0872(16)
_cell_length_c 10.8747(8)
_cell_measurement_temperature 100(2)
_cell_volume 3786.9(5)
_computing_cell_refinement 'SAINTPLUS 8.18C (Bruker APEX2, 2011)'
_computing_data_collection 'SMART 5.622 (Bruker AXS, 2001)'
_computing_data_reduction 'SAINTPLUS 8.18C (Bruker APEX2, 2011)'
_computing_molecular_graphics 'Ortep-3 V1.08 (Farrugia, 2001)'
_computing_structure_refinement 'SHELXL-97 (Sheldrick, 2008)'
_computing_structure_solution 'SHELXS-97 (Sheldrick, 2008)'
_diffrn_ambient_temperature 100(2)
_diffrn_measured_fraction_theta_full 1
_diffrn_measured_fraction_theta_max 1
_diffrn_measurement_device_type 'Bruker APEX-CCD'
_diffrn_measurement_method omega-scans
_diffrn_radiation_monochromator graphite
_diffrn_radiation_type MoK\a
_diffrn_radiation_wavelength 0.71073
_diffrn_reflns_av_R_equivalents 0.0406
_diffrn_reflns_av_unetI/netI 0.0291
_diffrn_reflns_limit_h_max 17
_diffrn_reflns_limit_h_min -17
_diffrn_reflns_limit_k_max 28
_diffrn_reflns_limit_k_min -28
_diffrn_reflns_limit_l_max 12
_diffrn_reflns_limit_l_min -12
_diffrn_reflns_number 45022
_diffrn_reflns_theta_full 25
_diffrn_reflns_theta_max 25
_diffrn_reflns_theta_min 1.41
_exptl_absorpt_coefficient_mu 0.517
_exptl_absorpt_correction_T_max 0.8453
_exptl_absorpt_correction_T_min 0.7344
_exptl_absorpt_correction_type empirical
_exptl_absorpt_process_details 'Sadabs 2008 (Bruker AXS, 2008)'
_exptl_crystal_density_diffrn 1.427
_exptl_crystal_density_method 'not measured'
_exptl_crystal_F_000 1680
_exptl_crystal_size_max 0.31
_exptl_crystal_size_mid 0.3
_exptl_crystal_size_min 0.27
_refine_diff_density_max 1.328
_refine_diff_density_min -1.013
_refine_diff_density_rms 0.081
_refine_ls_extinction_method none
_refine_ls_goodness_of_fit_ref 1.057
_refine_ls_hydrogen_treatment mixed
_refine_ls_matrix_type full
_refine_ls_number_parameters 451
_refine_ls_number_reflns 6660
_refine_ls_number_restraints 0
_refine_ls_restrained_S_all 1.057
_refine_ls_R_factor_all 0.0571
_refine_ls_R_factor_gt 0.0461
_refine_ls_shift/su_max 0.001
_refine_ls_shift/su_mean 0
_refine_ls_structure_factor_coef Fsqd
_refine_ls_weighting_details 'calc w=1/[\s^2^(Fo^2^)+(0.0618P)^2^+7.7678P] where P=(Fo^2^+2Fc^2^)/3'
_refine_ls_weighting_scheme calc
_refine_ls_wR_factor_gt 0.1227
_refine_ls_wR_factor_ref 0.1277
_reflns_number_gt 5584
_reflns_number_total 6660
_reflns_threshold_expression >2sigma(I)
_cod_data_source_file c3dt52800f.txt
_cod_data_source_block test
_cod_original_sg_symbol_H-M P2(1)/c
_cod_database_code 7029019

loop_
_symmetry_equiv_pos_as_xyz
'x, y, z'
'-x, y+1/2, -z+1/2'
'-x, -y, -z'
'x, -y-1/2, z-1/2'

loop_
_atom_site_label
_atom_site_type_symbol
_atom_site_fract_x
_atom_site_fract_y
_atom_site_fract_z
_atom_site_U_iso_or_equiv
_atom_site_adp_type
_atom_site_occupancy
_atom_site_symmetry_multiplicity
_atom_site_calc_flag
_atom_site_refinement_flags
P1A P 0.38628(6) 0.48480(4) 0.28864(8) 0.0202(2) Uani 1 1 d .
S1A S 0.50967(6) 0.45168(4) 0.31369(8) 0.0239(2) Uani 1 1 d .
Cl1 Cl 0.27988(6) 0.57985(4) 0.38380(9) 0.0335(2) Uani 1 1 d .
S2 S 0.43417(6) 0.60957(4) 0.25996(8) 0.0250(2) Uani 1 1 d .
O1 O 0.36439(18) 0.62544(10) 0.1590(2) 0.0319(6) Uani 1 1 d .
O2 O 0.52117(18) 0.58933(11) 0.2342(3) 0.0357(6) Uani 1 1 d .
C1 C 0.3886(2) 0.55689(13) 0.3538(3) 0.0215(7) Uani 1 1 d .
H1 H 0.4305 0.5559 0.4357 0.026 Uiso 1 1 calc R
C2 C 0.3062(2) 0.44841(14) 0.3706(3) 0.0215(7) Uani 1 1 d .
C3 C 0.2470(2) 0.40908(14) 0.3094(3) 0.0233(7) Uani 1 1 d .
H3 H 0.2433 0.4042 0.2221 0.028 Uiso 1 1 calc R
C4 C 0.1927(2) 0.37646(14) 0.3760(3) 0.0254(8) Uani 1 1 d .
H4 H 0.1524 0.3493 0.334 0.03 Uiso 1 1 calc R
C5 C 0.1973(2) 0.38356(14) 0.5019(3) 0.0249(8) Uani 1 1 d .
H5 H 0.1599 0.3614 0.5467 0.03 Uiso 1 1 calc R
C6 C 0.2560(3) 0.42271(15) 0.5638(3) 0.0273(8) Uani 1 1 d .
H6 H 0.2586 0.4276 0.651 0.033 Uiso 1 1 calc R
C7 C 0.3112(2) 0.45494(14) 0.4996(3) 0.0264(8) Uani 1 1 d .
H7 H 0.3523 0.4814 0.5428 0.032 Uiso 1 1 calc R
C8 C 0.3317(2) 0.49017(14) 0.1287(3) 0.0227(7) Uani 1 1 d .
C9 C 0.2411(2) 0.50927(15) 0.1007(3) 0.0271(8) Uani 1 1 d .
H9 H 0.2077 0.5192 0.1657 0.033 Uiso 1 1 calc R
C10 C 0.2002(3) 0.51375(15) -0.0212(3) 0.0286(8) Uani 1 1 d .
H10 H 0.1384 0.5267 -0.0404 0.034 Uiso 1 1 calc R
C11 C 0.2484(3) 0.49949(15) -0.1162(3) 0.0292(8) Uani 1 1 d .
H11 H 0.2192 0.5025 -0.2002 0.035 Uiso 1 1 calc R
C12 C 0.3390(3) 0.48087(15) -0.0903(3) 0.0284(8) Uani 1 1 d .
H12 H 0.3722 0.4718 -0.1561 0.034 Uiso 1 1 calc R
C13 C 0.3809(3) 0.47557(15) 0.0328(3) 0.0268(8) Uani 1 1 d .
H13 H 0.4425 0.4621 0.0518 0.032 Uiso 1 1 calc R
C14 C 0.4547(2) 0.66564(14) 0.3649(3) 0.0254(8) Uani 1 1 d .
C15 C 0.3942(3) 0.71017(15) 0.3574(4) 0.0302(8) Uani 1 1 d .
H15 H 0.341 0.7113 0.2952 0.036 Uiso 1 1 calc R
C16 C 0.4129(3) 0.75302(16) 0.4424(4) 0.0377(10) Uani 1 1 d .
H16 H 0.3728 0.7842 0.4375 0.045 Uiso 1 1 calc R
C17 C 0.4895(3) 0.75095(16) 0.5345(4) 0.0388(10) Uani 1 1 d .
H17 H 0.5006 0.78 0.5939 0.047 Uiso 1 1 calc R
C18 C 0.5499(3) 0.70649(18) 0.5398(4) 0.0428(10) Uani 1 1 d .
H18 H 0.6033 0.7056 0.6015 0.051 Uiso 1 1 calc R
C19 C 0.5328(3) 0.66356(16) 0.4561(4) 0.0354(9) Uani 1 1 d .
H19 H 0.5738 0.6328 0.4603 0.043 Uiso 1 1 calc R
Cl1_2 Cl 0.16922(6) 0.66903(3) 0.14289(8) 0.0248(2) Uani 1 1 d .
S1_2 S -0.05418(6) 0.63435(4) -0.06387(8) 0.0250(2) Uani 1 1 d .
S2_2 S 0.06049(5) 0.76684(3) 0.06264(7) 0.01781(18) Uani 1 1 d .
P1_2 P -0.03390(6) 0.65522(3) 0.11025(7) 0.01545(19) Uani 1 1 d .
O1_2 O 0.08098(16) 0.75443(9) -0.0595(2) 0.0214(5) Uani 1 1 d .
O2_2 O -0.02612(16) 0.79268(10) 0.0752(2) 0.0255(5) Uani 1 1 d .
C1_2 C 0.0647(2) 0.70375(12) 0.1537(3) 0.0152(6) Uani 1 1 d .
H1_2 H 0.0657 0.7146 0.2427 0.018 Uiso 1 1 calc R
C2_2 C -0.1335(2) 0.68421(13) 0.1667(3) 0.0164(6) Uani 1 1 d .
C3_2 C -0.2177(2) 0.65831(14) 0.1252(3) 0.0251(8) Uani 1 1 d .
H3_2 H -0.2213 0.6302 0.0634 0.03 Uiso 1 1 calc R
C4_2 C -0.2964(2) 0.67350(15) 0.1737(4) 0.0303(8) Uani 1 1 d .
H4_2 H -0.3535 0.6553 0.1459 0.036 Uiso 1 1 calc R
C5_2 C -0.2922(2) 0.71466(15) 0.2616(4) 0.0288(8) Uani 1 1 d .
H5_2 H -0.3463 0.7249 0.2945 0.035 Uiso 1 1 calc R
C6_2 C -0.2091(2) 0.74136(14) 0.3026(3) 0.0250(8) Uani 1 1 d .
H6_2 H -0.2067 0.7702 0.3626 0.03 Uiso 1 1 calc R
C7_2 C -0.1294(2) 0.72601(13) 0.2564(3) 0.0188(7) Uani 1 1 d .
H7_2 H -0.0723 0.7439 0.2856 0.023 Uiso 1 1 calc R
C8_2 C 0.0210(2) 0.60800(13) 0.3438(3) 0.0211(7) Uani 1 1 d .
H8_2 H 0.0119 0.6439 0.376 0.025 Uiso 1 1 calc R
C9_2 C 0.0021(2) 0.59866(12) 0.2159(3) 0.0162(6) Uani 1 1 d .
C10_2 C 0.0121(2) 0.54544(13) 0.1704(3) 0.0230(7) Uani 1 1 d .
H10_2 H -0.0014 0.5384 0.0835 0.028 Uiso 1 1 calc R
C11_2 C 0.0416(2) 0.50268(14) 0.2519(4) 0.0278(8) Uani 1 1 d .
H11_2 H 0.0469 0.4662 0.2207 0.033 Uiso 1 1 calc R
C12_2 C 0.0633(2) 0.51250(14) 0.3772(4) 0.0271(8) Uani 1 1 d .
H12_2 H 0.0856 0.4831 0.4321 0.033 Uiso 1 1 calc R
C13_2 C 0.0526(3) 0.56538(15) 0.4239(3) 0.0263(8) Uani 1 1 d .
H13_2 H 0.067 0.5722 0.5108 0.032 Uiso 1 1 calc R
C14_2 C 0.1524(2) 0.80630(12) 0.1419(3) 0.0194(7) Uani 1 1 d .
C15_2 C 0.1418(3) 0.83160(14) 0.2536(4) 0.0320(9) Uani 1 1 d .
H15_2 H 0.0855 0.8284 0.2863 0.038 Uiso 1 1 calc R
C16_2 C 0.2151(3) 0.86157(16) 0.3161(4) 0.0413(11) Uani 1 1 d .
H16_2 H 0.2095 0.8789 0.393 0.05 Uiso 1 1 calc R
C17_2 C 0.2966(3) 0.86652(16) 0.2672(4) 0.0403(10) Uani 1 1 d .
H17_2 H 0.3463 0.8875 0.3105 0.048 Uiso 1 1 calc R
C18_2 C 0.3063(3) 0.84126(16) 0.1565(4) 0.0328(9) Uani 1 1 d .
H18_2 H 0.3623 0.8452 0.1233 0.039 Uiso 1 1 calc R
C19_2 C 0.2342(2) 0.81011(14) 0.0934(3) 0.0255(8) Uani 1 1 d .
H19_2 H 0.241 0.7917 0.018 0.031 Uiso 1 1 calc R

loop_
_atom_site_aniso_label
_atom_site_aniso_U_11
_atom_site_aniso_U_22
_atom_site_aniso_U_33
_atom_site_aniso_U_23
_atom_site_aniso_U_13
_atom_site_aniso_U_12
P1A 0.0198(4) 0.0175(4) 0.0235(5) -0.0003(4) 0.0037(3) -0.0010(3)
S1A 0.0202(4) 0.0222(4) 0.0291(5) -0.0018(4) 0.0027(3) 0.0026(3)
Cl1 0.0333(5) 0.0287(5) 0.0402(5) 0.0002(4) 0.0112(4) 0.0006(4)
S2 0.0272(5) 0.0196(4) 0.0299(5) 0.0007(4) 0.0097(4) -0.0037(3)
O1 0.0397(15) 0.0279(14) 0.0282(14) 0.0050(11) 0.0056(12) -0.0051(11)
O2 0.0325(15) 0.0293(14) 0.0501(17) -0.0037(13) 0.0219(13) -0.0036(11)
C1 0.0223(17) 0.0169(16) 0.0259(18) 0.0012(14) 0.0062(14) -0.0023(13)
C2 0.0209(17) 0.0182(16) 0.0249(18) 0.0041(14) 0.0023(14) -0.0002(13)
C3 0.0261(18) 0.0241(18) 0.0196(17) -0.0027(14) 0.0032(14) -0.0014(14)
C4 0.0249(18) 0.0181(17) 0.032(2) -0.0019(15) 0.0011(15) -0.0043(14)
C5 0.0247(18) 0.0181(17) 0.032(2) 0.0107(15) 0.0048(15) 0.0005(14)
C6 0.036(2) 0.0277(19) 0.0186(17) 0.0041(15) 0.0042(15) 0.0049(16)
C7 0.030(2) 0.0194(17) 0.0267(19) -0.0005(15) -0.0066(15) -0.0053(15)
C8 0.0244(18) 0.0185(17) 0.0257(18) 0.0010(14) 0.0052(14) -0.0029(14)
C9 0.0248(19) 0.033(2) 0.0242(18) 0.0001(15) 0.0063(15) -0.0019(15)
C10 0.0253(19) 0.030(2) 0.030(2) 0.0003(16) 0.0021(16) -0.0051(15)
C11 0.037(2) 0.0261(19) 0.0231(19) -0.0018(15) 0.0010(16) -0.0047(16)
C12 0.039(2) 0.0236(18) 0.0255(19) -0.0028(15) 0.0124(16) -0.0019(16)
C13 0.0258(18) 0.0260(18) 0.030(2) 0.0018(15) 0.0089(15) -0.0030(15)
C14 0.0267(19) 0.0208(18) 0.0304(19) 0.0015(15) 0.0098(15) -0.0050(14)
C15 0.030(2) 0.0226(18) 0.037(2) 0.0059(16) 0.0032(16) 0.0007(15)
C16 0.039(2) 0.0212(19) 0.054(3) -0.0010(18) 0.011(2) 0.0023(17)
C17 0.035(2) 0.027(2) 0.055(3) -0.0143(19) 0.007(2) -0.0061(17)
C18 0.037(2) 0.036(2) 0.052(3) -0.011(2) -0.003(2) -0.0051(19)
C19 0.030(2) 0.027(2) 0.050(3) -0.0028(18) 0.0049(18) 0.0008(16)
Cl1_2 0.0229(4) 0.0199(4) 0.0317(5) 0.0037(3) 0.0042(3) 0.0026(3)
S1_2 0.0327(5) 0.0278(5) 0.0139(4) -0.0050(3) 0.0018(3) -0.0063(4)
S2_2 0.0209(4) 0.0146(4) 0.0189(4) 0.0052(3) 0.0060(3) 0.0019(3)
P1_2 0.0188(4) 0.0135(4) 0.0139(4) -0.0008(3) 0.0022(3) -0.0019(3)
O1_2 0.0276(13) 0.0214(12) 0.0156(11) 0.0045(9) 0.0045(10) 0.0000(10)
O2_2 0.0225(12) 0.0218(12) 0.0341(14) 0.0116(11) 0.0110(11) 0.0076(10)
C1_2 0.0178(16) 0.0128(15) 0.0151(15) 0.0018(12) 0.0029(12) 0.0004(12)
C2_2 0.0177(16) 0.0134(15) 0.0181(16) 0.0053(13) 0.0023(13) 0.0019(12)
C3_2 0.0233(18) 0.0186(17) 0.032(2) 0.0012(15) 0.0004(15) -0.0028(14)
C4_2 0.0202(18) 0.0257(19) 0.044(2) 0.0063(17) 0.0015(16) -0.0042(15)
C5_2 0.0219(18) 0.029(2) 0.037(2) 0.0139(17) 0.0109(16) 0.0076(15)
C6_2 0.0298(19) 0.0222(18) 0.0244(18) 0.0060(15) 0.0086(15) 0.0065(15)
C7_2 0.0190(17) 0.0174(16) 0.0198(16) 0.0047(13) 0.0027(13) 0.0001(13)
C8_2 0.0302(19) 0.0122(15) 0.0210(17) -0.0013(13) 0.0041(14) -0.0023(13)
C9_2 0.0173(16) 0.0122(15) 0.0199(16) 0.0007(12) 0.0052(13) -0.0003(12)
C10_2 0.0237(18) 0.0166(16) 0.0300(19) -0.0047(14) 0.0079(15) -0.0029(14)
C11_2 0.0278(19) 0.0132(16) 0.044(2) -0.0028(15) 0.0116(17) 0.0018(14)
C12_2 0.0261(19) 0.0196(17) 0.037(2) 0.0103(15) 0.0079(16) 0.0025(14)
C13_2 0.033(2) 0.0241(18) 0.0222(18) 0.0076(15) 0.0046(15) -0.0001(15)
C14_2 0.0293(18) 0.0092(14) 0.0208(17) 0.0036(13) 0.0073(14) -0.0016(13)
C15_2 0.052(2) 0.0148(17) 0.035(2) -0.0030(15) 0.0243(19) -0.0094(16)
C16_2 0.069(3) 0.026(2) 0.032(2) -0.0117(17) 0.018(2) -0.021(2)
C17_2 0.054(3) 0.028(2) 0.038(2) -0.0017(18) 0.004(2) -0.0221(19)
C18_2 0.035(2) 0.029(2) 0.036(2) 0.0019(17) 0.0100(17) -0.0095(16)
C19_2 0.031(2) 0.0203(17) 0.0267(18) 0.0002(15) 0.0109(15) -0.0010(15)

loop_
_atom_type_symbol
_atom_type_description
_atom_type_scat_dispersion_real
_atom_type_scat_dispersion_imag
_atom_type_scat_source
C C 0.0033 0.0016 'International Tables Vol C Tables 4.2.6.8 and 6.1.1.4'
H H 0 0 'International Tables Vol C Tables 4.2.6.8 and 6.1.1.4'
O O 0.0106 0.006 'International Tables Vol C Tables 4.2.6.8 and 6.1.1.4'
P P 0.1023 0.0942 'International Tables Vol C Tables 4.2.6.8 and 6.1.1.4'
S S 0.1246 0.1234 'International Tables Vol C Tables 4.2.6.8 and 6.1.1.4'
Cl Cl 0.1484 0.1585 'International Tables Vol C Tables 4.2.6.8 and 6.1.1.4'

loop_
_geom_angle_atom_site_label_1
_geom_angle_atom_site_label_2
_geom_angle_atom_site_label_3
_geom_angle
C8 P1A C2 106.65(16)
C8 P1A C1 106.14(16)
C2 P1A C1 103.83(15)
C8 P1A S1A 115.24(12)
C2 P1A S1A 112.87(12)
C1 P1A S1A 111.26(12)
O2 S2 O1 119.47(17)
O2 S2 C14 108.65(17)
O1 S2 C14 108.78(17)
O2 S2 C1 106.61(16)
O1 S2 C1 109.72(16)
C14 S2 C1 102.23(16)
Cl1 C1 S2 107.70(17)
Cl1 C1 P1A 113.35(18)
S2 C1 P1A 114.93(18)
C3 C2 C7 119.4(3)
C3 C2 P1A 120.1(3)
C7 C2 P1A 120.1(3)
C2 C3 C4 120.0(3)
C5 C4 C3 120.2(3)
C4 C5 C6 120.2(3)
C5 C6 C7 120.4(3)
C6 C7 C2 119.8(3)
C9 C8 C13 120.1(3)
C9 C8 P1A 120.0(3)
C13 C8 P1A 119.9(3)
C10 C9 C8 119.8(3)
C9 C10 C11 120.4(4)
C10 C11 C12 120.7(3)
C11 C12 C13 119.5(3)
C12 C13 C8 119.5(3)
C15 C14 C19 121.1(3)
C15 C14 S2 120.8(3)
C19 C14 S2 118.2(3)
C14 C15 C16 118.6(4)
C17 C16 C15 120.8(4)
C16 C17 C18 119.9(4)
C19 C18 C17 120.3(4)
C18 C19 C14 119.3(4)
O2_2 S2_2 O1_2 119.34(14)
O2_2 S2_2 C14_2 109.75(15)
O1_2 S2_2 C14_2 108.25(15)
O2_2 S2_2 C1_2 105.56(14)
O1_2 S2_2 C1_2 109.67(14)
C14_2 S2_2 C1_2 103.06(15)
C2_2 P1_2 C9_2 104.30(14)
C2_2 P1_2 C1_2 107.78(14)
C9_2 P1_2 C1_2 99.95(14)
C2_2 P1_2 S1_2 114.97(11)
C9_2 P1_2 S1_2 114.31(11)
C1_2 P1_2 S1_2 114.06(11)
Cl1_2 C1_2 S2_2 108.60(16)
Cl1_2 C1_2 P1_2 109.38(16)
S2_2 C1_2 P1_2 115.37(16)
C3_2 C2_2 C7_2 119.4(3)
C3_2 C2_2 P1_2 115.8(2)
C7_2 C2_2 P1_2 124.5(2)
C4_2 C3_2 C2_2 120.2(3)
C5_2 C4_2 C3_2 120.3(3)
C4_2 C5_2 C6_2 120.2(3)
C5_2 C6_2 C7_2 120.2(3)
C6_2 C7_2 C2_2 119.7(3)
C13_2 C8_2 C9_2 120.4(3)
C10_2 C9_2 C8_2 119.3(3)
C10_2 C9_2 P1_2 120.3(3)
C8_2 C9_2 P1_2 120.4(2)
C11_2 C10_2 C9_2 119.8(3)
C12_2 C11_2 C10_2 120.7(3)
C11_2 C12_2 C13_2 120.0(3)
C8_2 C13_2 C12_2 119.8(3)
C19_2 C14_2 C15_2 121.6(3)
C19_2 C14_2 S2_2 119.3(3)
C15_2 C14_2 S2_2 119.1(3)
C16_2 C15_2 C14_2 118.5(4)
C15_2 C16_2 C17_2 120.4(4)
C18_2 C17_2 C16_2 120.6(4)
C17_2 C18_2 C19_2 120.0(4)
C14_2 C19_2 C18_2 118.9(3)

loop_
_geom_bond_atom_site_label_1
_geom_bond_atom_site_label_2
_geom_bond_distance
P1A C8 1.804(4)
P1A C2 1.804(3)
P1A C1 1.874(3)
P1A S1A 1.9541(12)
Cl1 C1 1.762(3)
S2 O2 1.430(3)
S2 O1 1.432(3)
S2 C14 1.764(4)
S2 C1 1.818(3)
C2 C3 1.384(5)
C2 C7 1.402(5)
C3 C4 1.397(5)
C4 C5 1.371(5)
C5 C6 1.380(5)
C6 C7 1.384(5)
C8 C9 1.392(5)
C8 C13 1.400(5)
C9 C10 1.372(5)
C10 C11 1.380(5)
C11 C12 1.387(5)
C12 C13 1.390(5)
C14 C15 1.385(5)
C14 C19 1.395(5)
C15 C16 1.385(6)
C16 C17 1.383(6)
C17 C18 1.384(6)
C18 C19 1.375(6)
Cl1_2 C1_2 1.763(3)
S1_2 P1_2 1.9375(11)
S2_2 O2_2 1.437(2)
S2_2 O1_2 1.437(2)
S2_2 C14_2 1.760(3)
S2_2 C1_2 1.810(3)
P1_2 C2_2 1.806(3)
P1_2 C9_2 1.808(3)
P1_2 C1_2 1.861(3)
C2_2 C3_2 1.393(5)
C2_2 C7_2 1.396(5)
C3_2 C4_2 1.387(5)
C4_2 C5_2 1.372(5)
C5_2 C6_2 1.387(5)
C6_2 C7_2 1.390(5)
C8_2 C13_2 1.379(5)
C8_2 C9_2 1.394(5)
C9_2 C10_2 1.390(4)
C10_2 C11_2 1.384(5)
C11_2 C12_2 1.372(5)
C12_2 C13_2 1.389(5)
C14_2 C19_2 1.384(5)
C14_2 C15_2 1.388(5)
C15_2 C16_2 1.382(6)
C16_2 C17_2 1.383(6)
C17_2 C18_2 1.375(6)
C18_2 C19_2 1.386(5)
